data_1542501
loop_
_publ_author_name
'Jhang, Yuan-Ye'
'Fan-Chiang, Tai-Ting'
'Huang, Jun-Min'
'Hsieh, Jen-Chieh'

_publ_section_title
;
 Copper-Catalyzed Annulation: A Method for the Systematic Synthesis of
 Phenanthridinium Bromide.
;
_journal_issue 5
_journal_name_full 'Organic letters'
_journal_page_first 1154
_journal_paper_doi 10.1021/acs.orglett.6b00269
_journal_volume 18
_journal_year 2016
_chemical_absolute_configuration rm
_chemical_formula_sum 'C17 H20 Br N O'
_chemical_formula_weight 334.25
_space_group_crystal_system orthorhombic
_space_group_IT_number 19
_space_group_name_Hall 'P 2ac 2ab'
_space_group_name_H-M_alt 'P 21 21 21'
_symmetry_space_group_name_Hall 'P 2ac 2ab'
_symmetry_space_group_name_H-M 'P 21 21 21'
_atom_sites_solution_hydrogens mixed
_audit_creation_method SHELXL-2014/6
_cell_angle_alpha 90
_cell_angle_beta 90
_cell_angle_gamma 90
_cell_formula_units_Z 4
_cell_length_a 7.4548(3)
_cell_length_b 10.8630(5)
_cell_length_c 19.6508(9)
_cell_measurement_reflns_used 2705
_cell_measurement_temperature 296(2)
_cell_measurement_theta_max 20.9868
_cell_measurement_theta_min 2.9224
_cell_volume 1591.35(12)
_computing_cell_refinement 'SAINT V8.34A (Bruker AXS Inc., 2013)'
_computing_data_collection 'APEX2 (Bruker AXS, 2010)'
_computing_data_reduction 'SAINT V8.34A (Bruker AXS Inc., 2013)'
_computing_molecular_graphics 'SHELXTL (Sheldrick, 2008)'
_computing_publication_material SHELXTL
_computing_structure_refinement 'SHELXL-2014/6 (Sheldrick, 2014)'
_diffrn_ambient_temperature 296(2)
_diffrn_detector_area_resol_mean 8.3333
_diffrn_measured_fraction_theta_full 1.000
_diffrn_measured_fraction_theta_max 0.996
_diffrn_measurement_device_type 'Bruker APEX-II CCD'
_diffrn_measurement_method '\f and \w scans'
_diffrn_radiation_type MoK\a
_diffrn_radiation_wavelength 0.71073
_diffrn_reflns_av_R_equivalents 0.0499
_diffrn_reflns_av_unetI/netI 0.0570
_diffrn_reflns_laue_measured_fraction_full 1.000
_diffrn_reflns_laue_measured_fraction_max 0.996
_diffrn_reflns_limit_h_max 9
_diffrn_reflns_limit_h_min -9
_diffrn_reflns_limit_k_max 13
_diffrn_reflns_limit_k_min -13
_diffrn_reflns_limit_l_max 24
_diffrn_reflns_limit_l_min -21
_diffrn_reflns_number 13744
_diffrn_reflns_point_group_measured_fraction_full 1.000
_diffrn_reflns_point_group_measured_fraction_max 0.997
_diffrn_reflns_theta_full 25.242
_diffrn_reflns_theta_max 26.430
_diffrn_reflns_theta_min 2.073
_exptl_absorpt_coefficient_mu 2.579
_exptl_absorpt_correction_T_max 0.9485
_exptl_absorpt_correction_T_min 0.8235
_exptl_absorpt_correction_type multi-scan
_exptl_absorpt_process_details 'SADABS V2014/4 (Bruker AXS Inc.)'
_exptl_crystal_colour Colorless
_exptl_crystal_density_diffrn 1.395
_exptl_crystal_density_meas ?
_exptl_crystal_density_method 'not measured'
_exptl_crystal_description Lump
_exptl_crystal_F_000 688
_exptl_crystal_size_max 0.20
_exptl_crystal_size_mid 0.15
_exptl_crystal_size_min 0.15
_refine_diff_density_max 0.248
_refine_diff_density_min -0.196
_refine_diff_density_rms 0.047
_refine_ls_abs_structure_details
;
 Flack x determined using 924 quotients [(I+)-(I-)]/[(I+)+(I-)]
 (Parsons, Flack and Wagner, Acta Cryst. B69 (2013) 249-259).
;
_refine_ls_abs_structure_Flack 0.032(8)
_refine_ls_extinction_method none
_refine_ls_goodness_of_fit_ref 0.994
_refine_ls_hydrogen_treatment constr
_refine_ls_matrix_type full
_refine_ls_number_parameters 183
_refine_ls_number_reflns 3267
_refine_ls_number_restraints 0
_refine_ls_restrained_S_all 0.994
_refine_ls_R_factor_all 0.0509
_refine_ls_R_factor_gt 0.0343
_refine_ls_shift/su_max 0.000
_refine_ls_shift/su_mean 0.000
_refine_ls_structure_factor_coef Fsqd
_refine_ls_weighting_details 'w=1/[\s^2^(Fo^2^)+(0.0236P)^2^] where P=(Fo^2^+2Fc^2^)/3'
_refine_ls_weighting_scheme calc
_refine_ls_wR_factor_gt 0.0667
_refine_ls_wR_factor_ref 0.0716
_reflns_Friedel_coverage 0.726
_reflns_friedel_fraction_full 0.999
_reflns_friedel_fraction_max 0.997
_reflns_number_gt 2607
_reflns_number_total 3267
_reflns_threshold_expression 'I > 2\s(I)'
_cod_data_source_file ol6b00269_si_001.cif
_cod_data_source_block mo_150923LT_0m
_cod_depositor_comments
;
The following automatic conversions were performed:

'_exptl_crystal_density_meas' value 'not measured' was changed to '?'
- the value is perceived as not measured.

Automatic conversion script
Id: cif_fix_values 4268 2015-11-12 08:31:59Z antanas 

 Adding full bibliography for 1542500--1542501.cif.
;
_cod_database_code 1542501
_shelx_space_group_comment
;
The symmetry employed for this shelxl refinement is uniquely defined
by the following loop, which should always be used as a source of
symmetry information in preference to the above space-group names.
They are only intended as comments.
;
_shelxl_version_number 2014/6

loop_
_space_group_symop_operation_xyz
'x, y, z'
'x+1/2, -y+1/2, -z'
'-x, y+1/2, -z+1/2'
'-x+1/2, -y, z+1/2'

loop_
_atom_site_label
_atom_site_type_symbol
_atom_site_fract_x
_atom_site_fract_y
_atom_site_fract_z
_atom_site_U_iso_or_equiv
_atom_site_adp_type
_atom_site_occupancy
_atom_site_site_symmetry_order
_atom_site_calc_flag
_atom_site_refinement_flags_posn
_atom_site_refinement_flags_adp
Br1 Br 0.55615(6) 0.53038(4) 0.22121(3) 0.05579(17) Uani 1 1 d . .
O1 O 0.9967(6) 0.2573(3) 0.84801(19) 0.0921(14) Uani 1 1 d . .
N1 N 0.8210(4) 0.8138(3) 0.12555(16) 0.0342(8) Uani 1 1 d . .
C1 C 0.8772(6) 0.6030(5) -0.0988(3) 0.0578(13) Uani 1 1 d . .
H1 H 0.8890 0.5809 -0.1443 0.069 Uiso 1 1 calc R U
C2 C 0.8803(6) 0.7242(4) -0.0818(2) 0.0471(11) Uani 1 1 d . .
H4 H 0.8946 0.7837 -0.1153 0.057 Uiso 1 1 calc R U
C3 C 0.8616(5) 0.7595(4) -0.0130(2) 0.0362(10) Uani 1 1 d . .
C4 C 0.8607(5) 0.8868(4) 0.0099(2) 0.0383(10) Uani 1 1 d . .
C5 C 0.8391(6) 0.9118(4) 0.0798(2) 0.0379(10) Uani 1 1 d . .
C6 C 0.8001(5) 0.8360(4) 0.2000(2) 0.0399(10) Uani 1 1 d . .
H12 H 0.7377 0.7668 0.2203 0.048 Uiso 1 1 calc R U
H13 H 0.7269 0.9088 0.2069 0.048 Uiso 1 1 calc R U
C7 C 0.9790(6) 0.8536(3) 0.2361(2) 0.0419(11) Uani 1 1 d . .
H16 H 1.0455 0.9204 0.2141 0.050 Uiso 1 1 calc R U
C8 C 1.0905(6) 0.7360(4) 0.2335(3) 0.0611(13) Uani 1 1 d . .
H15 H 1.1961 0.7460 0.2609 0.092 Uiso 1 1 calc R U
H2 H 1.1249 0.7195 0.1873 0.092 Uiso 1 1 calc R U
H14 H 1.0209 0.6685 0.2506 0.092 Uiso 1 1 calc R U
C9 C 0.9408(8) 0.8883(4) 0.3099(2) 0.0596(13) Uani 1 1 d . .
H17 H 0.8798 0.8216 0.3320 0.089 Uiso 1 1 calc R U
H18 H 0.8668 0.9605 0.3111 0.089 Uiso 1 1 calc R U
H3 H 1.0518 0.9045 0.3329 0.089 Uiso 1 1 calc R U
C10 C 0.8422(5) 0.6661(4) 0.0353(2) 0.0386(10) Uani 1 1 d . .
C11 C 0.8396(6) 0.5415(4) 0.0162(2) 0.0524(11) Uani 1 1 d . .
H6 H 0.8260 0.4804 0.0489 0.063 Uiso 1 1 calc R U
C12 C 0.8570(7) 0.5112(4) -0.0503(3) 0.0585(13) Uani 1 1 d . .
H5 H 0.8555 0.4290 -0.0634 0.070 Uiso 1 1 calc R U
C13 C 0.8220(5) 0.6989(3) 0.1044(2) 0.0379(10) Uani 1 1 d . .
H7 H 0.8088 0.6365 0.1364 0.045 Uiso 1 1 calc R U
C14 C 0.8748(6) 0.9862(4) -0.0345(3) 0.0545(12) Uani 1 1 d . .
H8 H 0.8885 0.9722 -0.0809 0.065 Uiso 1 1 calc R U
C15 C 0.8686(8) 1.1042(4) -0.0105(3) 0.0680(16) Uani 1 1 d . .
H9 H 0.8794 1.1697 -0.0407 0.082 Uiso 1 1 calc R U
C16 C 0.8468(9) 1.1271(4) 0.0576(3) 0.0729(17) Uani 1 1 d . .
H10 H 0.8410 1.2080 0.0730 0.088 Uiso 1 1 calc R U
C17 C 0.8336(6) 1.0335(4) 0.1027(2) 0.0559(12) Uani 1 1 d . .
H11 H 0.8209 1.0501 0.1489 0.067 Uiso 1 1 calc R U
H22 H 0.9721 0.3045 0.8118 0.080 Uiso 1 1 d . U
H21 H 1.0272 0.1802 0.8357 0.080 Uiso 1 1 d . U

loop_
_atom_site_aniso_label
_atom_site_aniso_U_11
_atom_site_aniso_U_22
_atom_site_aniso_U_33
_atom_site_aniso_U_23
_atom_site_aniso_U_13
_atom_site_aniso_U_12
Br1 0.0670(3) 0.0529(2) 0.0474(3) 0.0141(2) 0.0011(3) -0.0122(2)
O1 0.140(4) 0.074(2) 0.062(3) -0.003(2) 0.002(3) -0.016(2)
N1 0.0361(18) 0.0414(19) 0.025(2) -0.0008(15) 0.0051(16) 0.0017(15)
C1 0.058(3) 0.081(3) 0.034(3) -0.024(3) 0.002(2) -0.001(3)
C2 0.046(3) 0.064(3) 0.031(3) -0.002(2) 0.001(2) -0.002(2)
C3 0.030(2) 0.048(2) 0.031(3) -0.0034(19) -0.0001(19) -0.0011(19)
C4 0.038(2) 0.042(2) 0.035(3) 0.0026(19) 0.005(2) 0.0035(19)
C5 0.043(2) 0.039(2) 0.032(3) 0.0010(19) 0.000(2) 0.0050(19)
C6 0.045(2) 0.043(2) 0.031(3) -0.0036(18) 0.0097(19) 0.0025(19)
C7 0.047(3) 0.043(2) 0.036(3) 0.0019(18) 0.000(2) -0.0059(18)
C8 0.057(3) 0.069(3) 0.057(4) 0.003(3) -0.009(3) 0.014(2)
C9 0.072(3) 0.076(3) 0.030(3) -0.009(2) -0.006(3) -0.009(3)
C10 0.039(2) 0.045(2) 0.032(3) -0.002(2) 0.000(2) 0.0013(19)
C11 0.064(3) 0.044(2) 0.049(3) -0.004(2) 0.003(2) -0.004(2)
C12 0.070(3) 0.047(3) 0.058(3) -0.020(2) 0.005(3) 0.002(2)
C13 0.042(2) 0.038(2) 0.033(3) -0.0005(18) 0.005(2) -0.0007(18)
C14 0.065(3) 0.061(3) 0.038(3) 0.012(2) 0.001(2) 0.004(2)
C15 0.106(4) 0.046(3) 0.053(4) 0.015(2) -0.005(3) 0.004(3)
C16 0.111(5) 0.036(3) 0.072(5) -0.001(3) 0.000(4) 0.005(3)
C17 0.082(3) 0.046(2) 0.039(3) -0.001(2) -0.005(3) 0.011(3)

loop_
_atom_type_symbol
_atom_type_description
_atom_type_scat_dispersion_real
_atom_type_scat_dispersion_imag
_atom_type_scat_source
C C 0.0033 0.0016 'International Tables Vol C Tables 4.2.6.8 and 6.1.1.4'
H H 0.0000 0.0000 'International Tables Vol C Tables 4.2.6.8 and 6.1.1.4'
N N 0.0061 0.0033 'International Tables Vol C Tables 4.2.6.8 and 6.1.1.4'
O O 0.0106 0.0060 'International Tables Vol C Tables 4.2.6.8 and 6.1.1.4'
Br Br -0.2901 2.4595 'International Tables Vol C Tables 4.2.6.8 and 6.1.1.4'

loop_
_geom_angle_atom_site_label_1
_geom_angle_atom_site_label_2
_geom_angle_atom_site_label_3
_geom_angle
H22 O1 H21 111.7
C13 N1 C5 121.2(4)
C13 N1 C6 117.7(3)
C5 N1 C6 121.1(3)
C2 C1 C12 121.9(5)
C2 C1 H1 119.1
C12 C1 H1 119.1
C1 C2 C3 119.9(5)
C1 C2 H4 120.1
C3 C2 H4 120.1
C10 C3 C2 117.6(4)
C10 C3 C4 118.6(4)
C2 C3 C4 123.8(4)
C14 C4 C5 118.0(4)
C14 C4 C3 122.9(4)
C5 C4 C3 119.1(4)
C17 C5 N1 120.6(4)
C17 C5 C4 120.1(4)
N1 C5 C4 119.3(4)
N1 C6 C7 112.7(3)
N1 C6 H12 109.1
C7 C6 H12 109.1
N1 C6 H13 109.1
C7 C6 H13 109.1
H12 C6 H13 107.8
C6 C7 C9 108.1(4)
C6 C7 C8 110.9(3)
C9 C7 C8 109.9(4)
C6 C7 H16 109.3
C9 C7 H16 109.3
C8 C7 H16 109.3
C7 C8 H15 109.5
C7 C8 H2 109.5
H15 C8 H2 109.5
C7 C8 H14 109.5
H15 C8 H14 109.5
H2 C8 H14 109.5
C7 C9 H17 109.5
C7 C9 H18 109.5
H17 C9 H18 109.5
C7 C9 H3 109.5
H17 C9 H3 109.5
H18 C9 H3 109.5
C3 C10 C11 121.3(4)
C3 C10 C13 118.8(4)
C11 C10 C13 119.9(4)
C12 C11 C10 119.4(5)
C12 C11 H6 120.3
C10 C11 H6 120.3
C11 C12 C1 120.0(4)
C11 C12 H5 120.0
C1 C12 H5 120.0
N1 C13 C10 122.9(4)
N1 C13 H7 118.5
C10 C13 H7 118.5
C15 C14 C4 120.6(5)
C15 C14 H8 119.7
C4 C14 H8 119.7
C14 C15 C16 120.7(5)
C14 C15 H9 119.6
C16 C15 H9 119.6
C17 C16 C15 120.8(5)
C17 C16 H10 119.6
C15 C16 H10 119.6
C16 C17 C5 119.8(5)
C16 C17 H11 120.1
C5 C17 H11 120.1

loop_
_geom_bond_atom_site_label_1
_geom_bond_atom_site_label_2
_geom_bond_distance
O1 H22 0.8959
O1 H21 0.9017
N1 C13 1.315(5)
N1 C5 1.401(5)
N1 C6 1.492(5)
C1 C2 1.359(7)
C1 C12 1.388(7)
C1 H1 0.9300
C2 C3 1.411(6)
C2 H4 0.9300
C3 C10 1.397(6)
C3 C4 1.454(6)
C4 C14 1.393(6)
C4 C5 1.409(6)
C5 C17 1.397(6)
C6 C7 1.522(6)
C6 H12 0.9700
C6 H13 0.9700
C7 C9 1.525(6)
C7 C8 1.525(6)
C7 H16 0.9800
C8 H15 0.9600
C8 H2 0.9600
C8 H14 0.9600
C9 H17 0.9600
C9 H18 0.9600
C9 H3 0.9600
C10 C11 1.404(6)
C10 C13 1.413(6)
C11 C12 1.354(6)
C11 H6 0.9300
C12 H5 0.9300
C13 H7 0.9300
C14 C15 1.367(7)
C14 H8 0.9300
C15 C16 1.372(8)
C15 H9 0.9300
C16 C17 1.352(7)
C16 H10 0.9300
C17 H11 0.9300
